data_2226587
loop_
_publ_author_name
'Hao, Yu-Mei'

_publ_section_title
;
 <i>N</i>'-(5-Chloro-2-hydroxybenzylidene)-2-methoxybenzohydrazide
;
_journal_coeditor_code LH5065
_journal_issue 7
_journal_name_full 'Acta Crystallographica Section E'
_journal_page_first o1631
_journal_paper_doi 10.1107/S160053681002180X
_journal_volume 66
_journal_year 2010
_chemical_formula_iupac 'C15 H13 Cl N2 O3'
_chemical_formula_moiety 'C15 H13 Cl N2 O3'
_chemical_formula_sum 'C15 H13 Cl N2 O3'
_chemical_formula_weight 304.72
_chemical_name_systematic
;
<i>N</i>'-(5-Chloro-2-hydroxybenzylidene)-2-methoxybenzohydrazide
;
_space_group_IT_number 61
_symmetry_cell_setting orthorhombic
_symmetry_space_group_name_Hall '-P 2ac 2ab'
_symmetry_space_group_name_H-M 'P b c a'
_atom_sites_solution_hydrogens geom
_atom_sites_solution_primary direct
_atom_sites_solution_secondary difmap
_audit_creation_method SHELXL-97
_cell_angle_alpha 90.00
_cell_angle_beta 90.00
_cell_angle_gamma 90.00
_cell_formula_units_Z 8
_cell_length_a 15.392(3)
_cell_length_b 9.110(2)
_cell_length_c 20.128(3)
_cell_measurement_reflns_used 868
_cell_measurement_temperature 298(2)
_cell_measurement_theta_max 24.5
_cell_measurement_theta_min 2.4
_cell_volume 2822.4(9)
_computing_cell_refinement 'SAINT (Bruker, 2002)'
_computing_data_collection 'SMART (Bruker, 2002)'
_computing_data_reduction 'SAINT (Bruker, 2002)'
_computing_molecular_graphics 'SHELXTL (Sheldrick, 2008)'
_computing_publication_material 'SHELXL97 (Sheldrick, 2008)'
_computing_structure_refinement 'SHELXL97 (Sheldrick, 2008)'
_computing_structure_solution 'SHELXS97 (Sheldrick, 2008)'
_diffrn_ambient_temperature 298(2)
_diffrn_measured_fraction_theta_full 0.988
_diffrn_measured_fraction_theta_max 0.988
_diffrn_measurement_device_type 'Bruker SMART CCD area-detector'
_diffrn_measurement_method '\w scans'
_diffrn_radiation_monochromator graphite
_diffrn_radiation_source 'fine-focus sealed tube'
_diffrn_radiation_type MoK\a
_diffrn_radiation_wavelength 0.71073
_diffrn_reflns_av_R_equivalents 0.0669
_diffrn_reflns_av_sigmaI/netI 0.0834
_diffrn_reflns_limit_h_max 9
_diffrn_reflns_limit_h_min -19
_diffrn_reflns_limit_k_max 11
_diffrn_reflns_limit_k_min -9
_diffrn_reflns_limit_l_max 25
_diffrn_reflns_limit_l_min -21
_diffrn_reflns_number 9958
_diffrn_reflns_theta_full 26.99
_diffrn_reflns_theta_max 26.99
_diffrn_reflns_theta_min 2.42
_diffrn_standards_number 0
_exptl_absorpt_coefficient_mu 0.282
_exptl_absorpt_correction_T_max 0.9277
_exptl_absorpt_correction_T_min 0.9201
_exptl_absorpt_correction_type multi-scan
_exptl_absorpt_process_details '(SADABS; Sheldrick, 1996)'
_exptl_crystal_colour colorless
_exptl_crystal_density_diffrn 1.434
_exptl_crystal_density_method 'not measured'
_exptl_crystal_description block
_exptl_crystal_F_000 1264
_exptl_crystal_size_max 0.30
_exptl_crystal_size_mid 0.30
_exptl_crystal_size_min 0.27
_refine_diff_density_max 0.170
_refine_diff_density_min -0.274
_refine_ls_extinction_method none
_refine_ls_goodness_of_fit_ref 0.990
_refine_ls_hydrogen_treatment mixed
_refine_ls_matrix_type full
_refine_ls_number_parameters 195
_refine_ls_number_reflns 3051
_refine_ls_number_restraints 1
_refine_ls_restrained_S_all 0.990
_refine_ls_R_factor_all 0.1311
_refine_ls_R_factor_gt 0.0561
_refine_ls_shift/su_max 0.001
_refine_ls_shift/su_mean 0.000
_refine_ls_structure_factor_coef Fsqd
_refine_ls_weighting_details 'calc w=1/[\s^2^(Fo^2^)+(0.0550P)^2^+0.0000P] where P=(Fo^2^+2Fc^2^)/3'
_refine_ls_weighting_scheme calc
_refine_ls_wR_factor_gt 0.1170
_refine_ls_wR_factor_ref 0.1499
_reflns_number_gt 1463
_reflns_number_total 3051
_reflns_threshold_expression I>2\s(I)
_cod_data_source_file lh5065.cif
_cod_data_source_block I
_cod_database_code 2226587
_cod_database_fobs_code 2226587

loop_
_symmetry_equiv_pos_as_xyz
'x, y, z'
'-x+1/2, -y, z+1/2'
'-x, y+1/2, -z+1/2'
'x+1/2, -y+1/2, -z'
'-x, -y, -z'
'x-1/2, y, -z-1/2'
'x, -y-1/2, z-1/2'
'-x-1/2, y-1/2, z'

loop_
_atom_site_type_symbol
_atom_site_label
_atom_site_fract_x
_atom_site_fract_y
_atom_site_fract_z
_atom_site_U_iso_or_equiv
_atom_site_adp_type
_atom_site_calc_flag
_atom_site_refinement_flags
_atom_site_occupancy
_atom_site_disorder_assembly
_atom_site_disorder_group
Cl Cl1 1.23358(6) 1.00596(10) 0.43870(5) 0.0931(4) Uani d . 1 . .
N N1 0.83185(15) 1.0819(2) 0.38838(11) 0.0491(6) Uani d . 1 . .
N N2 0.76629(15) 1.0034(2) 0.35851(13) 0.0532(7) Uani d D 1 . .
O O1 0.89608(14) 1.2927(2) 0.46463(12) 0.0713(7) Uani d . 1 . .
H H1 0.8575 1.2452 0.4466 0.107 Uiso calc R 1 . .
O O2 0.67478(12) 1.1960(2) 0.36350(11) 0.0626(6) Uani d . 1 . .
O O3 0.71657(13) 0.8451(2) 0.24964(11) 0.0675(6) Uani d . 1 . .
C C1 0.9728(2) 1.2226(3) 0.45691(15) 0.0547(8) Uani d . 1 . .
C C2 1.0460(2) 1.2825(3) 0.48644(16) 0.0670(9) Uani d . 1 . .
H H2 1.0410 1.3690 0.5107 0.080 Uiso calc R 1 . .
C C3 1.1255(2) 1.2168(4) 0.48063(16) 0.0710(10) Uani d . 1 . .
H H3 1.1741 1.2579 0.5007 0.085 Uiso calc R 1 . .
C C4 1.13245(19) 1.0896(4) 0.44478(16) 0.0600(8) Uani d . 1 . .
C C5 1.06147(18) 1.0276(3) 0.41535(16) 0.0557(8) Uani d . 1 . .
H H5 1.0676 0.9407 0.3916 0.067 Uiso calc R 1 . .
C C6 0.97993(17) 1.0929(3) 0.42047(14) 0.0477(7) Uani d . 1 . .
C C7 0.90686(18) 1.0219(3) 0.38947(14) 0.0487(7) Uani d . 1 . .
H H7 0.9144 0.9305 0.3698 0.058 Uiso calc R 1 . .
C C8 0.68942(18) 1.0680(3) 0.34816(13) 0.0467(7) Uani d . 1 . .
C C9 0.61993(17) 0.9746(3) 0.31858(15) 0.0494(7) Uani d . 1 . .
C C10 0.53588(19) 1.0005(3) 0.34012(16) 0.0573(8) Uani d . 1 . .
H H10 0.5259 1.0737 0.3714 0.069 Uiso calc R 1 . .
C C11 0.4666(2) 0.9204(4) 0.31633(18) 0.0675(9) Uani d . 1 . .
H H11 0.4108 0.9375 0.3322 0.081 Uiso calc R 1 . .
C C12 0.4811(2) 0.8159(4) 0.26919(19) 0.0721(10) Uani d . 1 . .
H H12 0.4346 0.7624 0.2524 0.086 Uiso calc R 1 . .
C C13 0.5630(2) 0.7886(3) 0.24629(17) 0.0654(9) Uani d . 1 . .
H H13 0.5716 0.7170 0.2140 0.078 Uiso calc R 1 . .
C C14 0.63371(19) 0.8664(3) 0.27054(15) 0.0519(8) Uani d . 1 . .
C C15 0.7318(2) 0.7299(4) 0.20290(18) 0.0821(11) Uani d . 1 . .
H H15A 0.7109 0.6388 0.2208 0.123 Uiso calc R 1 . .
H H15B 0.7930 0.7222 0.1943 0.123 Uiso calc R 1 . .
H H15C 0.7018 0.7513 0.1622 0.123 Uiso calc R 1 . .
H H2A 0.7748(19) 0.9090(14) 0.3487(15) 0.080 Uiso d D 1 . .

loop_
_atom_site_aniso_label
_atom_site_aniso_U_11
_atom_site_aniso_U_22
_atom_site_aniso_U_33
_atom_site_aniso_U_12
_atom_site_aniso_U_13
_atom_site_aniso_U_23
Cl1 0.0545(5) 0.1169(8) 0.1077(9) -0.0004(5) -0.0070(5) 0.0248(6)
N1 0.0517(14) 0.0446(13) 0.0510(16) -0.0044(11) -0.0067(12) -0.0020(12)
N2 0.0528(14) 0.0403(13) 0.0666(18) 0.0001(12) -0.0152(12) -0.0101(13)
O1 0.0792(16) 0.0573(13) 0.0775(17) 0.0036(11) 0.0003(13) -0.0150(12)
O2 0.0662(13) 0.0397(11) 0.0821(16) 0.0041(9) -0.0057(11) -0.0110(11)
O3 0.0613(13) 0.0702(14) 0.0709(15) -0.0022(10) -0.0046(12) -0.0297(12)
C1 0.070(2) 0.0471(18) 0.0470(19) -0.0062(15) 0.0006(16) 0.0012(15)
C2 0.092(3) 0.055(2) 0.053(2) -0.0216(18) -0.0115(18) -0.0081(17)
C3 0.068(2) 0.084(3) 0.062(2) -0.029(2) -0.0157(18) 0.012(2)
C4 0.0542(18) 0.071(2) 0.055(2) -0.0117(16) -0.0066(16) 0.0146(18)
C5 0.0583(19) 0.0567(18) 0.0521(19) -0.0077(14) -0.0017(15) 0.0031(16)
C6 0.0528(17) 0.0460(16) 0.0443(18) -0.0091(13) -0.0031(14) 0.0041(14)
C7 0.0556(18) 0.0408(16) 0.0497(19) -0.0043(13) 0.0001(14) -0.0026(14)
C8 0.0556(18) 0.0415(16) 0.0428(18) -0.0015(13) -0.0012(14) -0.0010(14)
C9 0.0533(17) 0.0428(16) 0.0523(19) 0.0023(13) -0.0116(14) 0.0046(15)
C10 0.060(2) 0.0517(18) 0.060(2) 0.0040(15) -0.0089(16) 0.0027(15)
C11 0.0522(19) 0.071(2) 0.080(3) -0.0043(16) -0.0053(18) 0.012(2)
C12 0.063(2) 0.070(2) 0.082(3) -0.0143(17) -0.0148(19) 0.006(2)
C13 0.070(2) 0.0587(19) 0.068(2) -0.0113(16) -0.0126(18) -0.0106(17)
C14 0.0526(18) 0.0482(17) 0.055(2) 0.0008(14) -0.0085(15) -0.0001(16)
C15 0.079(2) 0.079(2) 0.088(3) 0.0057(18) -0.005(2) -0.033(2)

loop_
_atom_type_symbol
_atom_type_description
_atom_type_scat_dispersion_real
_atom_type_scat_dispersion_imag
_atom_type_scat_source
C C 0.0033 0.0016 'International Tables Vol C Tables 4.2.6.8 and 6.1.1.4'
H H 0.0000 0.0000 'International Tables Vol C Tables 4.2.6.8 and 6.1.1.4'
N N 0.0061 0.0033 'International Tables Vol C Tables 4.2.6.8 and 6.1.1.4'
O O 0.0106 0.0060 'International Tables Vol C Tables 4.2.6.8 and 6.1.1.4'
Cl Cl 0.1484 0.1585 'International Tables Vol C Tables 4.2.6.8 and 6.1.1.4'

loop_
_geom_angle_atom_site_label_1
_geom_angle_atom_site_label_2
_geom_angle_atom_site_label_3
_geom_angle_site_symmetry_1
_geom_angle_site_symmetry_3
_geom_angle
_geom_angle_publ_flag
C7 N1 N2 . . 116.6(2) ?
C8 N2 N1 . . 119.2(2) ?
C8 N2 H2A . . 121(2) ?
N1 N2 H2A . . 119(2) ?
C1 O1 H1 . . 109.5 ?
C14 O3 C15 . . 117.6(2) ?
O1 C1 C2 . . 118.4(3) ?
O1 C1 C6 . . 122.0(3) ?
C2 C1 C6 . . 119.6(3) ?
C3 C2 C1 . . 121.3(3) ?
C3 C2 H2 . . 119.4 ?
C1 C2 H2 . . 119.4 ?
C2 C3 C4 . . 119.0(3) ?
C2 C3 H3 . . 120.5 ?
C4 C3 H3 . . 120.5 ?
C5 C4 C3 . . 121.1(3) ?
C5 C4 Cl1 . . 120.4(3) ?
C3 C4 Cl1 . . 118.6(3) ?
C4 C5 C6 . . 120.9(3) ?
C4 C5 H5 . . 119.6 ?
C6 C5 H5 . . 119.6 ?
C5 C6 C1 . . 118.1(3) ?
C5 C6 C7 . . 118.7(3) ?
C1 C6 C7 . . 123.1(3) ?
N1 C7 C6 . . 121.4(3) ?
N1 C7 H7 . . 119.3 ?
C6 C7 H7 . . 119.3 ?
O2 C8 N2 . . 122.8(2) ?
O2 C8 C9 . . 120.8(2) ?
N2 C8 C9 . . 116.5(2) ?
C10 C9 C14 . . 118.6(3) ?
C10 C9 C8 . . 116.6(3) ?
C14 C9 C8 . . 124.8(3) ?
C11 C10 C9 . . 121.6(3) ?
C11 C10 H10 . . 119.2 ?
C9 C10 H10 . . 119.2 ?
C12 C11 C10 . . 119.1(3) ?
C12 C11 H11 . . 120.5 ?
C10 C11 H11 . . 120.5 ?
C11 C12 C13 . . 120.9(3) ?
C11 C12 H12 . . 119.6 ?
C13 C12 H12 . . 119.6 ?
C12 C13 C14 . . 120.8(3) ?
C12 C13 H13 . . 119.6 ?
C14 C13 H13 . . 119.6 ?
O3 C14 C13 . . 123.7(3) ?
O3 C14 C9 . . 117.3(2) ?
C13 C14 C9 . . 119.0(3) ?
O3 C15 H15A . . 109.5 ?
O3 C15 H15B . . 109.5 ?
H15A C15 H15B . . 109.5 ?
O3 C15 H15C . . 109.5 ?
H15A C15 H15C . . 109.5 ?
H15B C15 H15C . . 109.5 ?

loop_
_geom_bond_atom_site_label_1
_geom_bond_atom_site_label_2
_geom_bond_site_symmetry_2
_geom_bond_distance
_geom_bond_publ_flag
Cl1 C4 . 1.737(3) ?
N1 C7 . 1.278(3) ?
N1 N2 . 1.375(3) ?
N2 C8 . 1.338(3) ?
N2 H2A . 0.892(10) ?
O1 C1 . 1.351(3) ?
O1 H1 . 0.8200 ?
O2 C8 . 1.227(3) ?
O3 C14 . 1.357(3) ?
O3 C15 . 1.429(3) ?
C1 C2 . 1.386(4) ?
C1 C6 . 1.395(4) ?
C2 C3 . 1.367(5) ?
C2 H2 . 0.9300 ?
C3 C4 . 1.369(4) ?
C3 H3 . 0.9300 ?
C4 C5 . 1.365(4) ?
C5 C6 . 1.393(4) ?
C5 H5 . 0.9300 ?
C6 C7 . 1.439(4) ?
C7 H7 . 0.9300 ?
C8 C9 . 1.491(4) ?
C9 C10 . 1.385(4) ?
C9 C14 . 1.397(4) ?
C10 C11 . 1.377(4) ?
C10 H10 . 0.9300 ?
C11 C12 . 1.363(5) ?
C11 H11 . 0.9300 ?
C12 C13 . 1.365(4) ?
C12 H12 . 0.9300 ?
C13 C14 . 1.387(4) ?
C13 H13 . 0.9300 ?
C15 H15A . 0.9600 ?
C15 H15B . 0.9600 ?
C15 H15C . 0.9600 ?

loop_
_geom_hbond_atom_site_label_D
_geom_hbond_atom_site_label_H
_geom_hbond_atom_site_label_A
_geom_hbond_site_symmetry_A
_geom_hbond_distance_DH
_geom_hbond_distance_HA
_geom_hbond_distance_DA
_geom_hbond_angle_DHA
O1 H1 N1 . 0.82 1.93 2.649(3) 145.3
N2 H2A O2 8_755 0.892(10) 2.111(16) 2.946(3) 155(3)
N2 H2A O3 . 0.892(10) 2.26(3) 2.733(3) 113(2)

loop_
_cod_related_entry_id
_cod_related_entry_database
_cod_related_entry_code
1 ChemSpider 24745271
